data_7000626
loop_
_publ_author_name
'Das, Madhab C.'
'Ghosh, Sujit K.'
'Sa\~nudo, E. Carolina'
'Bharadwaj, Parimal K.'

_publ_section_title
;
 Coordination polymers with pyridine-2,4,6-tricarboxylic acid and
 alkaline-earth/lanthanide/transition metals: synthesis and X-ray
 structures
;
_journal_issue 9
_journal_name_full 'Dalton Transactions'
_journal_page_first 1644
_journal_page_last 1658
_journal_paper_doi 10.1039/b814066a
_journal_year 2009
_chemical_formula_sum 'C28 H40 Cd4 N4 O34'
_chemical_formula_weight 1426.24
_chemical_name_systematic
;
?
;
_space_group_IT_number 14
_symmetry_cell_setting monoclinic
_symmetry_space_group_name_Hall '-P 2ybc'
_symmetry_space_group_name_H-M 'P 1 21/c 1'
_atom_sites_solution_hydrogens geom
_atom_sites_solution_primary direct
_atom_sites_solution_secondary difmap
_audit_creation_method SHELXL-97
_cell_angle_alpha 90.00
_cell_angle_beta 105.904(8)
_cell_angle_gamma 90.00
_cell_formula_units_Z 2
_cell_length_a 10.403(5)
_cell_length_b 17.963(6)
_cell_length_c 13.090(6)
_cell_measurement_temperature 100(1)
_cell_measurement_theta_max 28.3
_cell_measurement_theta_min 2.3
_cell_volume 2352.5(18)
_computing_cell_refinement 'SAINT 6.45 ( Bruker, 2003)'
_computing_data_collection 'SMART 5.628 (Bruker, 2003)'
_computing_data_reduction 'SAINT 6.45 (Bruker, 2003)'
_computing_molecular_graphics 'Diamond 2.1e'
_computing_structure_refinement 'SHELXL-97 (Sheldrick, 1997)'
_computing_structure_solution SIR-97
_diffrn_ambient_temperature 100(1)
_diffrn_measured_fraction_theta_full 0.994
_diffrn_measured_fraction_theta_max 0.994
_diffrn_measurement_device_type 'Bruker SMART APEX'
_diffrn_measurement_method /w-scans
_diffrn_radiation_monochromator graphite
_diffrn_radiation_source 'fine-focus sealed tube'
_diffrn_radiation_type MoK\a
_diffrn_radiation_wavelength 0.71069
_diffrn_reflns_av_R_equivalents 0.0316
_diffrn_reflns_av_sigmaI/netI 0.0383
_diffrn_reflns_limit_h_max 12
_diffrn_reflns_limit_h_min -13
_diffrn_reflns_limit_k_max 23
_diffrn_reflns_limit_k_min -23
_diffrn_reflns_limit_l_max 16
_diffrn_reflns_limit_l_min -17
_diffrn_reflns_number 15459
_diffrn_reflns_theta_full 28.30
_diffrn_reflns_theta_max 28.30
_diffrn_reflns_theta_min 2.33
_exptl_absorpt_coefficient_mu 1.892
_exptl_absorpt_correction_T_max 0.7392
_exptl_absorpt_correction_T_min 0.6810
_exptl_absorpt_correction_type empirical
_exptl_absorpt_process_details 'SADABS 2.10 (Bruker 2003)'
_exptl_crystal_colour colorless
_exptl_crystal_density_diffrn 2.013
_exptl_crystal_density_method 'not measured'
_exptl_crystal_description 'rectangular parallelopipeds'
_exptl_crystal_F_000 1400
_exptl_crystal_size_max 0.22
_exptl_crystal_size_mid 0.19
_exptl_crystal_size_min 0.17
_refine_diff_density_max 0.703
_refine_diff_density_min -0.390
_refine_diff_density_rms 0.330
_refine_ls_extinction_method none
_refine_ls_goodness_of_fit_ref 1.041
_refine_ls_hydrogen_treatment mixed
_refine_ls_matrix_type full
_refine_ls_number_parameters 366
_refine_ls_number_reflns 5821
_refine_ls_number_restraints 18
_refine_ls_restrained_S_all 1.046
_refine_ls_R_factor_all 0.0825
_refine_ls_R_factor_gt 0.0648
_refine_ls_shift/su_max 0.001
_refine_ls_shift/su_mean 0.000
_refine_ls_structure_factor_coef Fsqd
_refine_ls_weighting_details 'calc w=1/[\s^2^(Fo^2^)+(0.1499P)^2^+4.2423P] where P=(Fo^2^+2Fc^2^)/3'
_refine_ls_weighting_scheme calc
_refine_ls_wR_factor_gt 0.1851
_refine_ls_wR_factor_ref 0.2143
_reflns_number_gt 5118
_reflns_number_total 5821
_reflns_threshold_expression >2sigma(I)
_cod_data_source_file b814066a.txt
_cod_data_source_block complex2
_cod_depositor_comments
;
The following automatic conversions were performed:
'_symmetry_cell_setting' value 'Monoclinic' changed to 'monoclinic'
according to '/home/saulius/struct/CIF-dictionaries/cif_core.dic'
dictionary named 'cif_core.dic' version 2.4.1 from 2010-06-29.

Automatic conversion script
Id: cif_fix_enum 1527 2010-12-29 10:47:43Z saulius 
;
_cod_original_cell_volume 2352.5(17)
_cod_original_sg_symbol_H-M P21/c
_cod_database_code 7000626

loop_
_symmetry_equiv_pos_as_xyz
'x, y, z'
'-x, y+1/2, -z+1/2'
'-x, -y, -z'
'x, -y-1/2, z-1/2'

loop_
_atom_site_label
_atom_site_type_symbol
_atom_site_fract_x
_atom_site_fract_y
_atom_site_fract_z
_atom_site_U_iso_or_equiv
_atom_site_adp_type
_atom_site_occupancy
_atom_site_symmetry_multiplicity
_atom_site_calc_flag
_atom_site_refinement_flags
_atom_site_disorder_assembly
_atom_site_disorder_group
Cd1 Cd 0.16101(8) 0.06143(4) 0.06158(6) 0.0174(3) Uani 1 1 d . . .
Cd2 Cd 0.55056(9) 0.17792(5) 0.23825(10) 0.0337(3) Uani 1 1 d D . .
OW6 O 0.4751(12) 0.3827(7) 0.3299(12) 0.000(2) Uiso 0.50 1 d PD . .
OW2 O 0.5431(6) 0.1427(3) 0.4288(4) 0.0000(10) Uiso 1 1 d D . .
O7 O 0.3220(8) 0.1466(5) 0.1652(8) 0.0242(18) Uani 1 1 d . . .
O5 O -0.0852(8) 0.0510(4) 0.0253(7) 0.0176(15) Uani 1 1 d . . .
O3 O 0.6698(9) 0.2931(5) 0.2781(10) 0.037(2) Uani 1 1 d . . .
O6 O -0.2764(8) 0.1133(4) 0.0067(7) 0.0197(15) Uani 1 1 d . . .
OW4 O 0.3652(9) 0.0322(5) 0.0239(8) 0.0258(18) Uani 1 1 d D . .
O1 O 0.5946(9) 0.0506(5) 0.2012(8) 0.0272(19) Uani 1 1 d . . .
O8 O 0.3644(9) 0.2650(6) 0.2089(10) 0.041(3) Uani 1 1 d . . .
OW3 O 0.1306(9) 0.1147(5) -0.1043(7) 0.0242(17) Uani 1 1 d D . .
O2 O 0.7564(9) -0.0367(5) 0.2360(8) 0.0258(18) Uani 1 1 d . . .
O4 O 0.8710(8) 0.3459(4) 0.3194(7) 0.0204(16) Uani 1 1 d . . .
N2 N 0.0609(9) 0.1701(5) 0.0977(7) 0.0166(17) Uani 1 1 d . . .
N1 N 0.7744(9) 0.1575(5) 0.2734(8) 0.0197(18) Uani 1 1 d . . .
OW7 O 0.5425(15) 0.4658(10) 0.1459(13) 0.064(4) Uani 1 1 d D . .
OW5 O 0.2114(11) -0.0123(5) 0.2080(8) 0.032(2) Uani 1 1 d D . .
C14 C -0.1514(11) 0.1091(6) 0.0288(9) 0.018(2) Uani 1 1 d . . .
C3 C 1.0470(12) 0.1318(7) 0.3478(9) 0.021(2) Uani 1 1 d . . .
O10 O -0.1075(14) 0.3891(7) 0.0768(11) 0.024(3) Uani 1 1 d . . .
H11 H -0.1889 0.3863 0.0522 0.049 Uiso 1 1 calc R . .
OW1 O 0.5369(11) 0.1997(6) 0.0573(12) 0.045(3) Uani 1 1 d D . .
C6 C 0.7152(12) 0.0289(6) 0.2334(10) 0.021(2) Uani 1 1 d . . .
C13 C -0.0711(11) 0.1797(6) 0.0637(8) 0.0153(19) Uani 1 1 d . . .
C8 C 0.7958(12) 0.2905(6) 0.3005(9) 0.021(2) Uani 1 1 d . . .
C2 C 0.9563(12) 0.0736(6) 0.3087(9) 0.021(2) Uani 1 1 d . . .
H2 H 0.9872 0.0252 0.3061 0.025 Uiso 1 1 calc R . .
C4 C 0.9959(11) 0.2033(6) 0.3449(9) 0.019(2) Uani 1 1 d . . .
H4 H 1.0528 0.2433 0.3687 0.023 Uiso 1 1 calc R . .
C9 C 0.1386(11) 0.2299(6) 0.1321(9) 0.019(2) Uani 1 1 d . . .
O9 O 1.1941(14) 0.1170(8) 0.3944(13) 0.028(4) Uani 1 1 d . . .
H9 H 1.2087 0.0723 0.3908 0.044 Uiso 1 1 calc R . .
C12 C -0.1291(11) 0.2496(6) 0.0588(8) 0.0165(19) Uani 1 1 d . . .
H12 H -0.2215 0.2548 0.0351 0.020 Uiso 1 1 calc R . .
C5 C 0.8589(11) 0.2146(6) 0.3061(9) 0.017(2) Uani 1 1 d . . .
C10 C 0.0882(11) 0.3018(6) 0.1297(9) 0.018(2) Uani 1 1 d . . .
H10 H 0.1448 0.3419 0.1542 0.022 Uiso 1 1 calc R . .
C11 C -0.0484(11) 0.3122(6) 0.0897(9) 0.018(2) Uani 1 1 d . . .
C1 C 0.8212(11) 0.0886(6) 0.2741(9) 0.019(2) Uani 1 1 d . . .
C16 C 0.2871(12) 0.2132(7) 0.1720(10) 0.025(2) Uani 1 1 d . . .
OW6' O 0.4845(12) 0.3887(7) 0.3011(12) 0.000(3) Uiso 0.50 1 d PD . .
H1W3 H 0.055(7) 0.128(9) -0.141(10) 0.03(4) Uiso 1 1 d D . .
H2W3 H 0.17(2) 0.10(2) -0.149(11) 0.06(5) Uiso 1 1 d D . .
H1W5 H 0.198(17) -0.056(3) 0.191(13) 0.05(4) Uiso 1 1 d D . .
H2W5 H 0.279(8) -0.006(8) 0.256(8) 0.04(3) Uiso 1 1 d D . .
H2W7 H 0.52(2) 0.506(7) 0.113(17) 0.06(7) Uiso 1 1 d D . .
H1W7 H 0.49(14) 0.46(5) 0.19(11) 0.07(6) Uiso 1 1 d D . .
H2W6 H 0.521(13) 0.419(5) 0.344(6) 0.04(4) Uiso 1 1 d D . .
H1W6 H 0.519(14) 0.348(4) 0.319(9) 0.05(6) Uiso 1 1 d D . .
H1W2 H 0.54(2) 0.178(2) 0.463(6) 0.05(6) Uiso 1 1 d D . .
H2W4 H 0.435(11) 0.031(10) 0.072(11) 0.05(6) Uiso 1 1 d D . .
H1W4 H 0.35(2) -0.011(4) 0.004(17) 0.05(8) Uiso 1 1 d D . .
H2W2 H 0.471(12) 0.122(11) 0.411(3) 0.04(2) Uiso 1 1 d D . .
H2W1 H 0.602(10) 0.187(11) 0.036(5) 0.05(6) Uiso 1 1 d D . .
H1W1 H 0.54(3) 0.243(2) 0.037(6) 0.05(9) Uiso 1 1 d D . .

loop_
_atom_site_aniso_label
_atom_site_aniso_U_11
_atom_site_aniso_U_22
_atom_site_aniso_U_33
_atom_site_aniso_U_23
_atom_site_aniso_U_13
_atom_site_aniso_U_12
Cd1 0.0124(4) 0.0115(4) 0.0260(5) -0.0028(3) 0.0014(3) 0.0009(2)
Cd2 0.0118(5) 0.0184(5) 0.0663(8) -0.0158(4) 0.0029(4) -0.0009(3)
O7 0.013(4) 0.016(4) 0.041(5) -0.003(3) 0.003(3) 0.001(3)
O5 0.014(4) 0.010(3) 0.028(4) -0.004(3) 0.004(3) 0.000(3)
O3 0.015(4) 0.018(4) 0.069(7) -0.014(4) -0.003(4) 0.002(3)
O6 0.013(4) 0.016(4) 0.028(4) -0.004(3) 0.003(3) 0.001(3)
OW4 0.017(4) 0.017(4) 0.039(5) -0.007(4) -0.001(3) 0.001(3)
O1 0.019(4) 0.018(4) 0.042(5) -0.006(4) 0.004(4) 0.000(3)
O8 0.015(4) 0.025(5) 0.076(8) -0.019(5) -0.001(4) -0.002(4)
OW3 0.016(4) 0.028(4) 0.028(4) 0.003(4) 0.005(3) 0.006(3)
O2 0.025(4) 0.016(4) 0.037(5) -0.004(3) 0.010(4) -0.001(3)
O4 0.019(4) 0.016(4) 0.024(4) -0.001(3) 0.003(3) -0.002(3)
N2 0.015(4) 0.014(4) 0.020(4) -0.004(3) 0.004(3) -0.002(3)
N1 0.013(4) 0.017(4) 0.027(5) -0.001(4) 0.002(4) -0.001(3)
OW7 0.049(8) 0.066(10) 0.069(10) -0.004(8) 0.004(7) 0.009(7)
OW5 0.041(6) 0.017(4) 0.029(5) 0.002(3) -0.009(4) -0.004(4)
C14 0.016(5) 0.013(5) 0.025(5) -0.001(4) 0.006(4) 0.000(4)
C3 0.021(5) 0.018(5) 0.023(5) 0.001(4) 0.002(4) 0.001(4)
O10 0.035(8) 0.022(6) 0.015(8) -0.004(6) 0.006(6) 0.002(5)
OW1 0.028(5) 0.022(5) 0.093(9) 0.005(5) 0.028(6) 0.007(4)
C6 0.018(5) 0.017(5) 0.030(6) -0.001(4) 0.007(4) -0.003(4)
C13 0.016(5) 0.014(5) 0.014(4) -0.002(4) 0.002(4) -0.002(4)
C8 0.018(5) 0.019(5) 0.024(5) -0.003(4) 0.002(4) 0.000(4)
C2 0.020(5) 0.018(5) 0.025(5) 0.003(4) 0.006(4) 0.003(4)
C4 0.015(5) 0.019(5) 0.022(5) 0.001(4) 0.002(4) -0.001(4)
C9 0.016(5) 0.017(5) 0.023(5) -0.004(4) 0.005(4) -0.003(4)
O9 0.040(7) 0.021(8) 0.016(10) -0.007(7) -0.003(7) 0.002(6)
C12 0.014(5) 0.018(5) 0.016(5) -0.002(4) 0.002(4) 0.001(4)
C5 0.017(5) 0.013(5) 0.022(5) -0.003(4) 0.006(4) -0.001(4)
C10 0.019(5) 0.014(5) 0.022(5) -0.006(4) 0.005(4) -0.005(4)
C11 0.019(5) 0.016(5) 0.021(5) 0.000(4) 0.006(4) 0.002(4)
C1 0.016(5) 0.015(5) 0.025(5) 0.001(4) 0.005(4) -0.002(4)
C16 0.016(5) 0.022(6) 0.034(6) -0.007(5) 0.004(5) 0.000(4)

loop_
_atom_type_symbol
_atom_type_description
_atom_type_scat_dispersion_real
_atom_type_scat_dispersion_imag
_atom_type_scat_source
C C 0.0033 0.0016 'International Tables Vol C Tables 4.2.6.8 and 6.1.1.4'
H H 0.0000 0.0000 'International Tables Vol C Tables 4.2.6.8 and 6.1.1.4'
N N 0.0061 0.0033 'International Tables Vol C Tables 4.2.6.8 and 6.1.1.4'
O O 0.0106 0.0060 'International Tables Vol C Tables 4.2.6.8 and 6.1.1.4'
Cd Cd -0.8075 1.2024 'International Tables Vol C Tables 4.2.6.8 and 6.1.1.4'

loop_
_geom_angle_atom_site_label_1
_geom_angle_atom_site_label_2
_geom_angle_atom_site_label_3
_geom_angle
_geom_angle_site_symmetry_1
_geom_angle_site_symmetry_3
_geom_angle_publ_flag
OW5 Cd1 OW3 167.0(4) . . ?
OW5 Cd1 N2 109.3(4) . . ?
OW3 Cd1 N2 83.7(3) . . ?
OW5 Cd1 O5 82.9(3) . 3 ?
OW3 Cd1 O5 87.7(3) . 3 ?
N2 Cd1 O5 135.5(3) . 3 ?
OW5 Cd1 OW4 91.9(4) . . ?
OW3 Cd1 OW4 78.2(3) . . ?
N2 Cd1 OW4 135.0(3) . . ?
O5 Cd1 OW4 84.8(3) 3 . ?
OW5 Cd1 O7 86.0(3) . . ?
OW3 Cd1 O7 99.3(3) . . ?
N2 Cd1 O7 68.3(3) . . ?
O5 Cd1 O7 156.1(3) 3 . ?
OW4 Cd1 O7 74.4(3) . . ?
OW5 Cd1 O5 96.0(3) . . ?
OW3 Cd1 O5 89.0(3) . . ?
N2 Cd1 O5 66.7(3) . . ?
O5 Cd1 O5 69.5(3) 3 . ?
OW4 Cd1 O5 151.8(3) . . ?
O7 Cd1 O5 132.9(3) . . ?
N1 Cd2 OW1 90.4(4) . . ?
N1 Cd2 O7 154.1(3) . . ?
OW1 Cd2 O7 81.8(4) . . ?
N1 Cd2 O3 69.8(3) . . ?
OW1 Cd2 O3 87.8(4) . . ?
O7 Cd2 O3 133.9(3) . . ?
N1 Cd2 O1 69.3(3) . . ?
OW1 Cd2 O1 85.3(4) . . ?
O7 Cd2 O1 85.4(3) . . ?
O3 Cd2 O1 138.5(3) . . ?
N1 Cd2 O8 149.4(3) . . ?
OW1 Cd2 O8 84.8(4) . . ?
O7 Cd2 O8 54.8(3) . . ?
O3 Cd2 O8 79.7(3) . . ?
O1 Cd2 O8 139.9(3) . . ?
N1 Cd2 OW2 93.7(3) . . ?
OW1 Cd2 OW2 173.2(3) . . ?
O7 Cd2 OW2 92.2(3) . . ?
O3 Cd2 OW2 98.7(3) . . ?
O1 Cd2 OW2 91.1(3) . . ?
O8 Cd2 OW2 94.4(3) . . ?
N1 Cd2 C16 171.9(4) . . ?
OW1 Cd2 C16 82.1(4) . . ?
O7 Cd2 C16 27.7(3) . . ?
O3 Cd2 C16 106.6(3) . . ?
O1 Cd2 C16 112.9(3) . . ?
O8 Cd2 C16 27.1(3) . . ?
OW2 Cd2 C16 94.0(3) . . ?
H2W6 OW6 H1W6 109(5) . . ?
Cd2 OW2 H1W2 113(3) . . ?
Cd2 OW2 H2W2 96(5) . . ?
H1W2 OW2 H2W2 111.00 . . ?
C16 O7 Cd2 91.3(7) . . ?
C16 O7 Cd1 118.5(7) . . ?
Cd2 O7 Cd1 147.8(4) . . ?
C14 O5 Cd1 128.1(7) . 3 ?
C14 O5 Cd1 118.5(7) . . ?
Cd1 O5 Cd1 110.5(3) 3 . ?
C8 O3 Cd2 117.5(8) . . ?
Cd1 OW4 H2W4 120(10) . . ?
Cd1 OW4 H1W4 101(10) . . ?
H2W4 OW4 H1W4 106.00 . . ?
C6 O1 Cd2 116.7(7) . . ?
C16 O8 Cd2 89.0(8) . . ?
Cd1 OW3 H1W3 122(10) . . ?
Cd1 OW3 H2W3 124(10) . . ?
H1W3 OW3 H2W3 105(16) . . ?
C13 N2 C9 118.5(9) . . ?
C13 N2 Cd1 121.3(7) . . ?
C9 N2 Cd1 118.5(7) . . ?
C1 N1 C5 120.2(10) . . ?
C1 N1 Cd2 120.3(7) . . ?
C5 N1 Cd2 119.0(7) . . ?
H2W7 OW7 H1W7 107.00 . . ?
Cd1 OW5 H1W5 110(10) . . ?
Cd1 OW5 H2W5 122(10) . . ?
H1W5 OW5 H2W5 113(10) . . ?
O6 C14 O5 125.8(10) . . ?
O6 C14 C13 118.0(9) . . ?
O5 C14 C13 116.2(9) . . ?
C4 C3 C2 117.7(11) . . ?
C4 C3 O9 120.9(11) . . ?
C2 C3 O9 121.4(11) . . ?
C11 O10 H11 109.5 . . ?
Cd2 OW1 H2W1 117(3) . . ?
Cd2 OW1 H1W1 118(3) . . ?
H2W1 OW1 H1W1 93.00 . . ?
O2 C6 O1 126.6(11) . . ?
O2 C6 C1 116.3(10) . . ?
O1 C6 C1 117.0(10) . . ?
N2 C13 C12 121.8(10) . . ?
N2 C13 C14 115.1(9) . . ?
C12 C13 C14 123.1(10) . . ?
O4 C8 O3 124.9(11) . . ?
O4 C8 C5 118.1(10) . . ?
O3 C8 C5 117.1(10) . . ?
C1 C2 C3 119.7(11) . . ?
C1 C2 H2 120.2 . . ?
C3 C2 H2 120.2 . . ?
C3 C4 C5 119.5(11) . . ?
C3 C4 H4 120.2 . . ?
C5 C4 H4 120.2 . . ?
N2 C9 C10 123.1(10) . . ?
N2 C9 C16 114.7(10) . . ?
C10 C9 C16 122.2(10) . . ?
C3 O9 H9 109.5 . . ?
C13 C12 C11 119.8(10) . . ?
C13 C12 H12 120.1 . . ?
C11 C12 H12 120.1 . . ?
N1 C5 C4 121.3(10) . . ?
N1 C5 C8 116.0(10) . . ?
C4 C5 C8 122.7(10) . . ?
C11 C10 C9 118.4(10) . . ?
C11 C10 H10 120.8 . . ?
C9 C10 H10 120.8 . . ?
C10 C11 C12 118.3(10) . . ?
C10 C11 O10 120.8(10) . . ?
C12 C11 O10 120.8(10) . . ?
N1 C1 C2 121.5(10) . . ?
N1 C1 C6 115.1(10) . . ?
C2 C1 C6 123.4(10) . . ?
O8 C16 O7 124.9(12) . . ?
O8 C16 C9 118.5(11) . . ?
O7 C16 C9 116.6(10) . . ?
O8 C16 Cd2 63.9(7) . . ?
O7 C16 Cd2 61.0(6) . . ?
C9 C16 Cd2 177.5(8) . . ?
H2W6 OW6' H1W6 108(5) . . ?

loop_
_geom_bond_atom_site_label_1
_geom_bond_atom_site_label_2
_geom_bond_distance
_geom_bond_site_symmetry_2
_geom_bond_publ_flag
Cd1 OW5 2.270(9) . ?
Cd1 OW3 2.314(9) . ?
Cd1 N2 2.321(9) . ?
Cd1 O5 2.346(8) 3 ?
Cd1 OW4 2.368(9) . ?
Cd1 O7 2.396(9) . ?
Cd1 O5 2.481(8) . ?
Cd2 N1 2.277(10) . ?
Cd2 OW1 2.365(15) . ?
Cd2 O7 2.375(8) . ?
Cd2 O3 2.395(9) . ?
Cd2 O1 2.409(9) . ?
Cd2 O8 2.436(10) . ?
Cd2 OW2 2.595(5) . ?
Cd2 C16 2.713(12) . ?
OW6 H2W6 0.80(3) . ?
OW6 H1W6 0.80(3) . ?
OW2 H1W2 0.80(3) . ?
OW2 H2W2 0.81(12) . ?
O7 C16 1.260(15) . ?
O5 C14 1.259(13) . ?
O5 Cd1 2.346(8) 3 ?
O3 C8 1.262(15) . ?
O6 C14 1.254(13) . ?
OW4 H2W4 0.82(14) . ?
OW4 H1W4 0.82(8) . ?
O1 C6 1.270(15) . ?
O8 C16 1.238(15) . ?
OW3 H1W3 0.84(11) . ?
OW3 H2W3 0.84(18) . ?
O2 C6 1.253(15) . ?
O4 C8 1.248(14) . ?
N2 C13 1.333(14) . ?
N2 C9 1.347(14) . ?
N1 C1 1.328(15) . ?
N1 C5 1.343(14) . ?
OW7 H2W7 0.84(14) . ?
OW7 H1W7 0.9(12) . ?
OW5 H1W5 0.82(3) . ?
OW5 H2W5 0.81(10) . ?
C14 C13 1.518(14) . ?
C3 C4 1.386(16) . ?
C3 C2 1.407(16) . ?
C3 O9 1.508(18) . ?
O10 C11 1.503(16) . ?
O10 H11 0.8200 . ?
OW1 H2W1 0.83(10) . ?
OW1 H1W1 0.83(10) . ?
C6 C1 1.525(15) . ?
C13 C12 1.388(15) . ?
C8 C5 1.506(15) . ?
C2 C1 1.380(16) . ?
C2 H2 0.9300 . ?
C4 C5 1.391(15) . ?
C4 H4 0.9300 . ?
C9 C10 1.390(15) . ?
C9 C16 1.519(16) . ?
O9 H9 0.8200 . ?
C12 C11 1.395(15) . ?
C12 H12 0.9300 . ?
C10 C11 1.386(16) . ?
C10 H10 0.9300 . ?
OW6' H2W6 0.80(3) . ?
OW6' H1W6 0.81(3) . ?

loop_
_geom_torsion_atom_site_label_1
_geom_torsion_atom_site_label_2
_geom_torsion_atom_site_label_3
_geom_torsion_atom_site_label_4
_geom_torsion
_geom_torsion_site_symmetry_1
_geom_torsion_site_symmetry_2
_geom_torsion_site_symmetry_3
_geom_torsion_site_symmetry_4
_geom_torsion_publ_flag
N1 Cd2 O7 C16 -162.4(9) . . . . ?
OW1 Cd2 O7 C16 -88.7(8) . . . . ?
O3 Cd2 O7 C16 -9.9(10) . . . . ?
O1 Cd2 O7 C16 -174.7(8) . . . . ?
O8 Cd2 O7 C16 0.7(8) . . . . ?
OW2 Cd2 O7 C16 94.4(8) . . . . ?
N1 Cd2 O7 Cd1 -3.7(14) . . . . ?
OW1 Cd2 O7 Cd1 69.9(8) . . . . ?
O3 Cd2 O7 Cd1 148.7(7) . . . . ?
O1 Cd2 O7 Cd1 -16.0(8) . . . . ?
O8 Cd2 O7 Cd1 159.3(10) . . . . ?
OW2 Cd2 O7 Cd1 -106.9(8) . . . . ?
C16 Cd2 O7 Cd1 158.6(14) . . . . ?
OW5 Cd1 O7 C16 -127.3(10) . . . . ?
OW3 Cd1 O7 C16 64.7(10) . . . . ?
N2 Cd1 O7 C16 -14.6(9) . . . . ?
O5 Cd1 O7 C16 170.3(9) 3 . . . ?
OW4 Cd1 O7 C16 139.6(10) . . . . ?
O5 Cd1 O7 C16 -32.7(11) . . . . ?
OW5 Cd1 O7 Cd2 77.2(8) . . . . ?
OW3 Cd1 O7 Cd2 -90.8(8) . . . . ?
N2 Cd1 O7 Cd2 -170.2(9) . . . . ?
O5 Cd1 O7 Cd2 14.8(14) 3 . . . ?
OW4 Cd1 O7 Cd2 -15.9(8) . . . . ?
O5 Cd1 O7 Cd2 171.8(6) . . . . ?
OW5 Cd1 O5 C14 117.6(8) . . . . ?
OW3 Cd1 O5 C14 -74.5(8) . . . . ?
N2 Cd1 O5 C14 9.1(8) . . . . ?
O5 Cd1 O5 C14 -162.4(10) 3 . . . ?
OW4 Cd1 O5 C14 -136.8(8) . . . . ?
O7 Cd1 O5 C14 27.4(10) . . . . ?
OW5 Cd1 O5 Cd1 -80.1(4) . . . 3 ?
OW3 Cd1 O5 Cd1 87.9(4) . . . 3 ?
N2 Cd1 O5 Cd1 171.5(5) . . . 3 ?
O5 Cd1 O5 Cd1 0.0 3 . . 3 ?
OW4 Cd1 O5 Cd1 25.5(8) . . . 3 ?
O7 Cd1 O5 Cd1 -170.3(3) . . . 3 ?
N1 Cd2 O3 C8 -0.7(10) . . . . ?
OW1 Cd2 O3 C8 -92.0(11) . . . . ?
O7 Cd2 O3 C8 -168.3(9) . . . . ?
O1 Cd2 O3 C8 -11.6(14) . . . . ?
O8 Cd2 O3 C8 -177.1(11) . . . . ?
OW2 Cd2 O3 C8 90.0(10) . . . . ?
C16 Cd2 O3 C8 -173.1(10) . . . . ?
N1 Cd2 O1 C6 10.9(9) . . . . ?
OW1 Cd2 O1 C6 103.1(9) . . . . ?
O7 Cd2 O1 C6 -174.8(9) . . . . ?
O3 Cd2 O1 C6 21.9(12) . . . . ?
O8 Cd2 O1 C6 179.3(9) . . . . ?
OW2 Cd2 O1 C6 -82.6(9) . . . . ?
C16 Cd2 O1 C6 -177.5(9) . . . . ?
N1 Cd2 O8 C16 164.8(8) . . . . ?
OW1 Cd2 O8 C16 82.9(9) . . . . ?
O7 Cd2 O8 C16 -0.7(8) . . . . ?
O3 Cd2 O8 C16 171.6(10) . . . . ?
O1 Cd2 O8 C16 6.6(13) . . . . ?
OW2 Cd2 O8 C16 -90.3(9) . . . . ?
OW5 Cd1 N2 C13 -101.7(8) . . . . ?
OW3 Cd1 N2 C13 78.2(8) . . . . ?
O5 Cd1 N2 C13 -2.0(10) 3 . . . ?
OW4 Cd1 N2 C13 144.6(8) . . . . ?
O7 Cd1 N2 C13 -179.1(9) . . . . ?
O5 Cd1 N2 C13 -13.4(8) . . . . ?
OW5 Cd1 N2 C9 93.2(9) . . . . ?
OW3 Cd1 N2 C9 -86.8(8) . . . . ?
O5 Cd1 N2 C9 -167.0(7) 3 . . . ?
OW4 Cd1 N2 C9 -20.4(10) . . . . ?
O7 Cd1 N2 C9 15.9(8) . . . . ?
O5 Cd1 N2 C9 -178.4(9) . . . . ?
OW1 Cd2 N1 C1 -95.2(9) . . . . ?
O7 Cd2 N1 C1 -23.4(14) . . . . ?
O3 Cd2 N1 C1 177.3(10) . . . . ?
O1 Cd2 N1 C1 -10.4(9) . . . . ?
O8 Cd2 N1 C1 -175.6(9) . . . . ?
OW2 Cd2 N1 C1 79.4(9) . . . . ?
OW1 Cd2 N1 C5 92.9(9) . . . . ?
O7 Cd2 N1 C5 164.6(8) . . . . ?
O3 Cd2 N1 C5 5.4(8) . . . . ?
O1 Cd2 N1 C5 177.7(10) . . . . ?
O8 Cd2 N1 C5 12.5(14) . . . . ?
OW2 Cd2 N1 C5 -92.5(9) . . . . ?
Cd1 O5 C14 O6 17.0(17) 3 . . . ?
Cd1 O5 C14 O6 175.8(9) . . . . ?
Cd1 O5 C14 C13 -163.4(7) 3 . . . ?
Cd1 O5 C14 C13 -4.5(13) . . . . ?
Cd2 O1 C6 O2 169.0(10) . . . . ?
Cd2 O1 C6 C1 -10.4(14) . . . . ?
C9 N2 C13 C12 2.7(16) . . . . ?
Cd1 N2 C13 C12 -162.3(8) . . . . ?
C9 N2 C13 C14 -178.6(10) . . . . ?
Cd1 N2 C13 C14 16.4(12) . . . . ?
O6 C14 C13 N2 172.6(10) . . . . ?
O5 C14 C13 N2 -7.1(14) . . . . ?
O6 C14 C13 C12 -8.7(16) . . . . ?
O5 C14 C13 C12 171.6(10) . . . . ?
Cd2 O3 C8 O4 177.4(9) . . . . ?
Cd2 O3 C8 C5 -3.4(15) . . . . ?
C4 C3 C2 C1 -3.2(17) . . . . ?
O9 C3 C2 C1 175.1(12) . . . . ?
C2 C3 C4 C5 1.4(17) . . . . ?
O9 C3 C4 C5 -177.0(12) . . . . ?
C13 N2 C9 C10 -2.7(16) . . . . ?
Cd1 N2 C9 C10 162.7(9) . . . . ?
C13 N2 C9 C16 178.4(10) . . . . ?
Cd1 N2 C9 C16 -16.2(13) . . . . ?
N2 C13 C12 C11 0.3(16) . . . . ?
C14 C13 C12 C11 -178.3(10) . . . . ?
C1 N1 C5 C4 -2.4(17) . . . . ?
Cd2 N1 C5 C4 169.5(8) . . . . ?
C1 N1 C5 C8 179.0(10) . . . . ?
Cd2 N1 C5 C8 -9.0(13) . . . . ?
C3 C4 C5 N1 1.4(17) . . . . ?
C3 C4 C5 C8 179.9(11) . . . . ?
O4 C8 C5 N1 -172.6(10) . . . . ?
O3 C8 C5 N1 8.2(16) . . . . ?
O4 C8 C5 C4 8.9(17) . . . . ?
O3 C8 C5 C4 -170.3(12) . . . . ?
N2 C9 C10 C11 -0.2(17) . . . . ?
C16 C9 C10 C11 178.6(11) . . . . ?
C9 C10 C11 C12 3.1(16) . . . . ?
C9 C10 C11 O10 -175.0(11) . . . . ?
C13 C12 C11 C10 -3.2(16) . . . . ?
C13 C12 C11 O10 174.9(11) . . . . ?
C5 N1 C1 C2 0.5(17) . . . . ?
Cd2 N1 C1 C2 -171.3(9) . . . . ?
C5 N1 C1 C6 -179.1(10) . . . . ?
Cd2 N1 C1 C6 9.1(14) . . . . ?
C3 C2 C1 N1 2.3(18) . . . . ?
C3 C2 C1 C6 -178.2(11) . . . . ?
O2 C6 C1 N1 -178.0(11) . . . . ?
O1 C6 C1 N1 1.4(16) . . . . ?
O2 C6 C1 C2 2.4(17) . . . . ?
O1 C6 C1 C2 -178.2(11) . . . . ?
Cd2 O8 C16 O7 1.3(15) . . . . ?
Cd2 O8 C16 C9 -179.0(10) . . . . ?
Cd2 O7 C16 O8 -1.3(16) . . . . ?
Cd1 O7 C16 O8 -168.6(12) . . . . ?
Cd2 O7 C16 C9 179.0(10) . . . . ?
Cd1 O7 C16 C9 11.7(15) . . . . ?
Cd1 O7 C16 Cd2 -167.3(8) . . . . ?
N2 C9 C16 O8 -177.1(12) . . . . ?
C10 C9 C16 O8 4.0(19) . . . . ?
N2 C9 C16 O7 2.6(16) . . . . ?
C10 C9 C16 O7 -176.2(11) . . . . ?
OW1 Cd2 C16 O8 -93.9(10) . . . . ?
O7 Cd2 C16 O8 178.8(14) . . . . ?
O3 Cd2 C16 O8 -8.6(10) . . . . ?
O1 Cd2 C16 O8 -175.4(9) . . . . ?
OW2 Cd2 C16 O8 91.7(9) . . . . ?
OW1 Cd2 C16 O7 87.3(8) . . . . ?
O3 Cd2 C16 O7 172.5(8) . . . . ?
O1 Cd2 C16 O7 5.8(9) . . . . ?
O8 Cd2 C16 O7 -178.8(14) . . . . ?
OW2 Cd2 C16 O7 -87.1(7) . . . . ?
